data_4123805
loop_
_publ_author_name
'Creutz, Sidney E.'
'Peters, Jonas C.'

_publ_section_title
;
 Diiron Bridged-Thiolate Complexes That Bind N2 at the Fe(II)Fe(II),
 Fe(II)Fe(I), and Fe(I)Fe(I) Redox States.
;
_journal_issue 23
_journal_name_full 'Journal of the American Chemical Society'
_journal_page_first 7310
_journal_page_last 7313
_journal_paper_doi 10.1021/jacs.5b04738
_journal_volume 137
_journal_year 2015
_chemical_absolute_configuration unk
_chemical_formula_sum 'C55 H76 Fe2 O2 P4 S Si2'
_chemical_formula_weight 1092.97
_chemical_name_systematic
;
 ?
;
_space_group_crystal_system orthorhombic
_space_group_IT_number 19
_space_group_name_Hall 'P 2ac 2ab'
_space_group_name_H-M_alt 'P 21 21 21'
_symmetry_space_group_name_Hall 'P 2ac 2ab'
_symmetry_space_group_name_H-M 'P 21 21 21'
_atom_sites_solution_hydrogens mixed
_audit_creation_method SHELXL-2013
_cell_angle_alpha 90
_cell_angle_beta 90
_cell_angle_gamma 90
_cell_formula_units_Z 4
_cell_length_a 13.6501(4)
_cell_length_b 19.5046(7)
_cell_length_c 20.8033(6)
_cell_measurement_temperature 100(2)
_cell_volume 5538.7(3)
_computing_structure_refinement 'SHELXL-2013 (Sheldrick, 2013)'
_diffrn_ambient_temperature 100(2)
_diffrn_measured_fraction_theta_full 0.998
_diffrn_measured_fraction_theta_max 0.999
_diffrn_measurement_device_type 'Bruker APEX-II CCD'
_diffrn_measurement_method '\f and \w scans'
_diffrn_radiation_type MoK\a
_diffrn_radiation_wavelength 0.71073
_diffrn_reflns_av_R_equivalents 0.0940
_diffrn_reflns_av_unetI/netI 0.1274
_diffrn_reflns_laue_measured_fraction_full 0.998
_diffrn_reflns_laue_measured_fraction_max 0.999
_diffrn_reflns_limit_h_max 22
_diffrn_reflns_limit_h_min -22
_diffrn_reflns_limit_k_max 32
_diffrn_reflns_limit_k_min -32
_diffrn_reflns_limit_l_max 34
_diffrn_reflns_limit_l_min -34
_diffrn_reflns_number 117711
_diffrn_reflns_point_group_measured_fraction_full 0.999
_diffrn_reflns_point_group_measured_fraction_max 0.997
_diffrn_reflns_theta_full 25.242
_diffrn_reflns_theta_max 36.289
_diffrn_reflns_theta_min 2.306
_exptl_absorpt_coefficient_mu 0.760
_exptl_absorpt_correction_T_max .7471
_exptl_absorpt_correction_T_min .6890
_exptl_absorpt_correction_type multi-scan
_exptl_absorpt_process_details
;
SADABS-2014/4 (Bruker,2014) was used for absorption correction.
wR2(int) was 0.1578 before and 0.1113 after correction.
The Ratio of minimum to maximum transmission is 0.8425.
The \l/2 correction factor is 0.00150.
;
_exptl_crystal_colour red
_exptl_crystal_density_diffrn 1.311
_exptl_crystal_description block
_exptl_crystal_F_000 2312
_refine_diff_density_max 2.202
_refine_diff_density_min -0.990
_refine_diff_density_rms 0.100
_refine_ls_abs_structure_details
;
 Flack x determined using 5897 quotients [(I+)-(I-)]/[(I+)+(I-)]
 (Parsons and Flack (2004), Acta Cryst. A60, s61).
;
_refine_ls_abs_structure_Flack 0.005(4)
_refine_ls_extinction_method none
_refine_ls_goodness_of_fit_ref 1.012
_refine_ls_hydrogen_treatment mixed
_refine_ls_matrix_type full
_refine_ls_number_parameters 631
_refine_ls_number_reflns 26729
_refine_ls_number_restraints 761
_refine_ls_restrained_S_all 1.000
_refine_ls_R_factor_all 0.1359
_refine_ls_R_factor_gt 0.0660
_refine_ls_shift/su_max 0.001
_refine_ls_shift/su_mean 0.000
_refine_ls_structure_factor_coef Fsqd
_refine_ls_weighting_details 'w=1/[\s^2^(Fo^2^)+(0.0581P)^2^+2.2781P] where P=(Fo^2^+2Fc^2^)/3'
_refine_ls_weighting_scheme calc
_refine_ls_wR_factor_gt 0.1183
_refine_ls_wR_factor_ref 0.1368
_reflns_Friedel_coverage 0.856
_reflns_friedel_fraction_full 0.999
_reflns_friedel_fraction_max 0.996
_reflns_number_gt 16732
_reflns_number_total 26729
_reflns_threshold_expression 'I > 2\s(I)'
_cod_data_source_file ja5b04738_si_002.cif
_cod_data_source_block compound13
_cod_depositor_comments 'Adding full bibliography for 4123801--4123807.cif.'
_cod_database_code 4123805
_shelx_space_group_comment
;
The symmetry employed for this shelxl refinement is uniquely defined
by the following loop, which should always be used as a source of
symmetry information in preference to the above space-group names.
They are only intended as comments.
;
_shelxl_version_number 2013-3

loop_
_space_group_symop_operation_xyz
'x, y, z'
'-x+1/2, -y, z+1/2'
'-x, y+1/2, -z+1/2'
'x+1/2, -y+1/2, -z'

loop_
_atom_site_label
_atom_site_type_symbol
_atom_site_fract_x
_atom_site_fract_y
_atom_site_fract_z
_atom_site_U_iso_or_equiv
_atom_site_adp_type
_atom_site_occupancy
_atom_site_site_symmetry_order
_atom_site_calc_flag
_atom_site_refinement_flags_posn
_atom_site_refinement_flags_adp
_atom_site_refinement_flags_occupancy
_atom_site_disorder_assembly
_atom_site_disorder_group
Fe2 Fe 0.13215(3) 0.72681(3) 0.30400(2) 0.01600(10) Uani 1 1 d . U . . .
Fe1 Fe 0.33972(4) 0.75899(3) 0.17048(2) 0.01872(11) Uani 1 1 d . U . . .
S S 0.27960(6) 0.71498(5) 0.26038(4) 0.02014(18) Uani 1 1 d . U . . .
P4 P 0.12725(7) 0.79372(5) 0.39569(4) 0.01889(18) Uani 1 1 d . U . . .
Si2 Si 0.19627(7) 0.65007(5) 0.37628(4) 0.01601(18) Uani 1 1 d . U . . .
P3 P 0.01566(7) 0.63938(6) 0.29542(5) 0.0237(2) Uani 1 1 d . U . . .
P2 P 0.36337(8) 0.67913(5) 0.09160(5) 0.0241(2) Uani 1 1 d . U . . .
Si1 Si 0.48501(7) 0.71327(6) 0.20545(5) 0.0214(2) Uani 1 1 d . U . . .
P1 P 0.42548(8) 0.85952(5) 0.18520(5) 0.0264(2) Uani 1 1 d . U . . .
O2 O 0.0918(2) 0.78735(16) 0.22817(12) 0.0259(6) Uani 1 1 d . U . . .
O1 O 0.2059(2) 0.79401(15) 0.14717(13) 0.0271(6) Uani 1 1 d . U . . .
C01 C 0.3656(2) 0.66818(17) 0.30606(16) 0.0177(6) Uani 1 1 d . U . . .
C36 C 0.1470(3) 0.5602(2) 0.36109(17) 0.0228(7) Uani 1 1 d . U . . .
C42 C 0.0946(3) 0.7642(2) 0.52985(18) 0.0289(9) Uani 1 1 d . U . . .
H42 H 0.0685 0.8091 0.5348 0.035 Uiso 1 1 calc R U . . .
C421 C 0.2344(3) 0.8522(2) 0.40817(18) 0.0230(7) Uani 1 1 d . U . . .
H421 H 0.2435 0.8780 0.3671 0.028 Uiso 1 1 calc R U . . .
C06 C 0.3332(3) 0.63935(18) 0.36357(16) 0.0174(6) Uani 1 1 d . U . . .
C41 C 0.1283(3) 0.7422(2) 0.46955(16) 0.0215(7) Uani 1 1 d . U . . .
C31 C 0.0662(3) 0.5562(2) 0.31913(18) 0.0256(8) Uani 1 1 d . U . . .
C02 C 0.4618(3) 0.6635(2) 0.28257(18) 0.0218(7) Uani 1 1 d . U . . .
C00 C 0.1229(3) 0.8020(2) 0.17236(19) 0.0289(8) Uani 1 1 d . U . . .
C46 C 0.1672(3) 0.67583(19) 0.46198(16) 0.0192(7) Uani 1 1 d . U . . .
C43 C 0.0995(3) 0.7206(3) 0.58199(18) 0.0346(10) Uani 1 1 d . U . . .
H43 H 0.0761 0.7355 0.6226 0.042 Uiso 1 1 calc R U . . .
C44 C 0.1381(3) 0.6553(2) 0.57568(18) 0.0319(9) Uani 1 1 d . U . . .
H44 H 0.1421 0.6259 0.6120 0.038 Uiso 1 1 calc R U . . .
C411 C 0.0219(3) 0.8541(2) 0.40647(19) 0.0283(8) Uani 1 1 d D U . . .
H411 H 0.0318 0.8794 0.4478 0.034 Uiso 1 1 calc R U . . .
C221 C 0.2856(3) 0.6013(2) 0.1049(2) 0.0359(10) Uani 1 1 d . U . . .
H221 H 0.2194 0.6185 0.1177 0.043 Uiso 1 1 calc R U . . .
C21 C 0.4871(3) 0.6432(2) 0.0880(2) 0.0277(8) Uani 1 1 d . U . . .
C32 C 0.0289(3) 0.4915(2) 0.3014(2) 0.0343(10) Uani 1 1 d . U . . .
H32 H -0.0259 0.4887 0.2734 0.041 Uiso 1 1 calc R U . . .
C15 C 0.6729(3) 0.7701(3) 0.2514(2) 0.0383(10) Uani 1 1 d . U . . .
H15 H 0.6929 0.7247 0.2615 0.046 Uiso 1 1 calc R U . . .
C45 C 0.1713(3) 0.6329(2) 0.51586(17) 0.0253(8) Uani 1 1 d . U . . .
H45 H 0.1971 0.5879 0.5116 0.030 Uiso 1 1 calc R U . . .
C35 C 0.1873(3) 0.4991(2) 0.38411(19) 0.0288(9) Uani 1 1 d . U . . .
H35 H 0.2417 0.5009 0.4125 0.035 Uiso 1 1 calc R U . . .
C26 C 0.5440(3) 0.6555(2) 0.1425(2) 0.0264(8) Uani 1 1 d . U . . .
C04 C 0.4997(3) 0.59856(19) 0.3795(2) 0.0250(8) Uani 1 1 d . U . . .
H04 H 0.5463 0.5750 0.4052 0.030 Uiso 1 1 calc R U . . .
C11 C 0.5520(3) 0.8482(2) 0.2129(2) 0.0306(9) Uani 1 1 d . U . . .
C211 C 0.3357(5) 0.7013(3) 0.0067(2) 0.0531(15) Uani 1 1 d D U . . .
H211 H 0.3423 0.6585 -0.0194 0.064 Uiso 1 1 calc R U . . .
C423 C 0.3284(3) 0.8108(2) 0.4188(2) 0.0307(9) Uani 1 1 d . U . . .
H42A H 0.3840 0.8422 0.4232 0.046 Uiso 1 1 calc R U . . .
H42B H 0.3393 0.7805 0.3819 0.046 Uiso 1 1 calc R U . . .
H42C H 0.3220 0.7833 0.4579 0.046 Uiso 1 1 calc R U . . .
C33 C 0.0709(4) 0.4327(2) 0.3243(2) 0.0370(10) Uani 1 1 d . U . . .
H33 H 0.0460 0.3894 0.3111 0.044 Uiso 1 1 calc R U . . .
C05 C 0.4035(3) 0.60423(18) 0.40058(18) 0.0217(7) Uani 1 1 d . U . . .
H05 H 0.3849 0.5842 0.4404 0.026 Uiso 1 1 calc R U . . .
C321 C -0.0355(3) 0.6231(3) 0.21358(19) 0.0328(10) Uani 1 1 d . U . . .
H321 H -0.0764 0.5806 0.2151 0.039 Uiso 1 1 calc R U . . .
C03 C 0.5285(3) 0.6269(2) 0.3212(2) 0.0264(8) Uani 1 1 d . U . . .
H03 H 0.5943 0.6215 0.3072 0.032 Uiso 1 1 calc R U . . .
C223 C 0.3235(4) 0.5597(2) 0.1616(3) 0.0468(13) Uani 1 1 d . U . . .
H22A H 0.2776 0.5224 0.1710 0.070 Uiso 1 1 calc R U . . .
H22B H 0.3295 0.5895 0.1993 0.070 Uiso 1 1 calc R U . . .
H22C H 0.3878 0.5405 0.1509 0.070 Uiso 1 1 calc R U . . .
C16 C 0.5792(3) 0.7812(2) 0.22582(18) 0.0270(8) Uani 1 1 d . U . . .
C413 C -0.0753(3) 0.8175(3) 0.4102(3) 0.0432(12) Uani 1 1 d D U . . .
H41A H -0.1277 0.8510 0.4171 0.065 Uiso 1 1 calc R U . . .
H41B H -0.0742 0.7848 0.4459 0.065 Uiso 1 1 calc R U . . .
H41C H -0.0871 0.7929 0.3698 0.065 Uiso 1 1 calc R U . . .
C422 C 0.2222(4) 0.9063(2) 0.4616(2) 0.0339(10) Uani 1 1 d . U . . .
H42D H 0.2052 0.8835 0.5020 0.051 Uiso 1 1 calc R U . . .
H42E H 0.1700 0.9384 0.4497 0.051 Uiso 1 1 calc R U . . .
H42F H 0.2838 0.9315 0.4670 0.051 Uiso 1 1 calc R U . . .
C22 C 0.5240(4) 0.6047(2) 0.0362(2) 0.0371(10) Uani 1 1 d . U . . .
H22 H 0.4846 0.5967 -0.0007 0.044 Uiso 1 1 calc R U . . .
C323 C 0.0480(3) 0.6119(3) 0.1663(2) 0.0391(11) Uani 1 1 d . U . . .
H32A H 0.0212 0.6055 0.1230 0.059 Uiso 1 1 calc R U . . .
H32B H 0.0853 0.5711 0.1788 0.059 Uiso 1 1 calc R U . . .
H32C H 0.0913 0.6520 0.1666 0.059 Uiso 1 1 calc R U . . .
C222 C 0.2695(5) 0.5547(3) 0.0479(3) 0.0607(17) Uani 1 1 d . U . . .
H22D H 0.3311 0.5318 0.0368 0.091 Uiso 1 1 calc R U . . .
H22E H 0.2470 0.5819 0.0111 0.091 Uiso 1 1 calc R U . . .
H22F H 0.2199 0.5202 0.0587 0.091 Uiso 1 1 calc R U . . .
C34 C 0.1492(4) 0.4355(2) 0.3663(2) 0.0358(10) Uani 1 1 d . U . . .
H34 H 0.1768 0.3945 0.3830 0.043 Uiso 1 1 calc R U . . .
C311 C -0.0992(3) 0.6434(3) 0.34537(19) 0.0323(10) Uani 1 1 d D U . . .
H311 H -0.1286 0.6899 0.3393 0.039 Uiso 1 1 calc R U . . .
C13 C 0.7085(4) 0.8900(3) 0.2478(2) 0.0480(14) Uani 1 1 d . U . . .
H13 H 0.7529 0.9268 0.2544 0.058 Uiso 1 1 calc R U . . .
C412 C 0.0230(4) 0.9067(3) 0.3514(2) 0.0413(12) Uani 1 1 d D U . . .
H41D H 0.0207 0.8826 0.3101 0.062 Uiso 1 1 calc R U . . .
H41E H 0.0832 0.9341 0.3538 0.062 Uiso 1 1 calc R U . . .
H41F H -0.0340 0.9370 0.3552 0.062 Uiso 1 1 calc R U . . .
C213 C 0.2301(5) 0.7263(4) 0.0002(3) 0.077(2) Uani 1 1 d D U . . .
H21A H 0.2218 0.7688 0.0247 0.116 Uiso 1 1 calc R U . . .
H21B H 0.1854 0.6913 0.0170 0.116 Uiso 1 1 calc R U . . .
H21C H 0.2153 0.7348 -0.0452 0.116 Uiso 1 1 calc R U . . .
C212 C 0.4088(6) 0.7533(4) -0.0194(3) 0.084(2) Uani 1 1 d D U . . .
H21D H 0.3952 0.7985 -0.0008 0.127 Uiso 1 1 calc R U . . .
H21E H 0.4029 0.7557 -0.0663 0.127 Uiso 1 1 calc R U . . .
H21F H 0.4754 0.7391 -0.0079 0.127 Uiso 1 1 calc R U . . .
C12 C 0.6176(4) 0.9031(3) 0.2243(2) 0.0397(11) Uani 1 1 d . U . . .
H12 H 0.5982 0.9490 0.2155 0.048 Uiso 1 1 calc R U . . .
C313 C -0.0741(3) 0.6356(3) 0.4168(2) 0.0416(12) Uani 1 1 d D U . . .
H31A H -0.1325 0.6449 0.4427 0.062 Uiso 1 1 calc R U . . .
H31B H -0.0223 0.6682 0.4283 0.062 Uiso 1 1 calc R U . . .
H31C H -0.0513 0.5888 0.4250 0.062 Uiso 1 1 calc R U . . .
C322 C -0.1002(3) 0.6831(3) 0.1933(2) 0.0465(13) Uani 1 1 d . U . . .
H32D H -0.0607 0.7250 0.1912 0.070 Uiso 1 1 calc R U . . .
H32E H -0.1530 0.6891 0.2247 0.070 Uiso 1 1 calc R U . . .
H32F H -0.1285 0.6737 0.1509 0.070 Uiso 1 1 calc R U . . .
C25 C 0.6390(3) 0.6276(3) 0.1447(2) 0.0397(11) Uani 1 1 d . U . . .
H25 H 0.6789 0.6347 0.1816 0.048 Uiso 1 1 calc R U . . .
C14 C 0.7372(4) 0.8241(3) 0.2622(2) 0.0475(13) Uani 1 1 d . U . . .
H14 H 0.8005 0.8156 0.2794 0.057 Uiso 1 1 calc R U . . .
C23 C 0.6185(4) 0.5783(3) 0.0394(2) 0.0448(12) Uani 1 1 d . U . . .
H23 H 0.6440 0.5525 0.0044 0.054 Uiso 1 1 calc R U . . .
C312 C -0.1783(3) 0.5900(3) 0.3286(2) 0.0410(12) Uani 1 1 d D U . . .
H31D H -0.1515 0.5438 0.3341 0.062 Uiso 1 1 calc R U . . .
H31E H -0.1991 0.5963 0.2839 0.062 Uiso 1 1 calc R U . . .
H31F H -0.2348 0.5960 0.3572 0.062 Uiso 1 1 calc R U . . .
C24 C 0.6750(4) 0.5896(3) 0.0931(3) 0.0462(12) Uani 1 1 d . U . . .
H24 H 0.7394 0.5712 0.0951 0.055 Uiso 1 1 calc R U . . .
H01 H 0.077(3) 0.824(2) 0.139(2) 0.023(11) Uiso 1 1 d . . . . .
C121 C 0.3735(9) 0.9294(6) 0.2369(5) 0.0283(12) Uani 0.392(9) 1 d D U P A 1
H121 H 0.3958 0.9750 0.2204 0.034 Uiso 0.392(9) 1 calc R U P A 1
C122 C 0.4134(10) 0.9183(8) 0.3040(6) 0.038(3) Uani 0.392(9) 1 d D U P A 1
H12A H 0.4848 0.9133 0.3021 0.057 Uiso 0.392(9) 1 calc R U P A 1
H12B H 0.3846 0.8766 0.3224 0.057 Uiso 0.392(9) 1 calc R U P A 1
H12C H 0.3967 0.9577 0.3311 0.057 Uiso 0.392(9) 1 calc R U P A 1
C123 C 0.2617(14) 0.928(3) 0.239(2) 0.036(3) Uani 0.392(9) 1 d D U P A 1
H12D H 0.2358 0.9204 0.1959 0.053 Uiso 0.392(9) 1 calc R U P A 1
H12E H 0.2374 0.9717 0.2559 0.053 Uiso 0.392(9) 1 calc R U P A 1
H12F H 0.2402 0.8906 0.2675 0.053 Uiso 0.392(9) 1 calc R U P A 1
C124 C 0.3686(5) 0.9014(4) 0.2594(4) 0.0283(12) Uani 0.608(9) 1 d D U P A 2
H124 H 0.3488 0.8633 0.2887 0.034 Uiso 0.608(9) 1 calc R U P A 2
C125 C 0.4331(8) 0.9499(5) 0.2991(5) 0.040(2) Uani 0.608(9) 1 d D U P A 2
H12G H 0.4943 0.9266 0.3105 0.060 Uiso 0.608(9) 1 calc R U P A 2
H12H H 0.3983 0.9632 0.3383 0.060 Uiso 0.608(9) 1 calc R U P A 2
H12I H 0.4479 0.9910 0.2737 0.060 Uiso 0.608(9) 1 calc R U P A 2
C126 C 0.2747(10) 0.9375(15) 0.2392(15) 0.036(3) Uani 0.608(9) 1 d D U P A 2
H12J H 0.2374 0.9078 0.2101 0.053 Uiso 0.608(9) 1 calc R U P A 2
H12K H 0.2910 0.9804 0.2170 0.053 Uiso 0.608(9) 1 calc R U P A 2
H12L H 0.2352 0.9477 0.2773 0.053 Uiso 0.608(9) 1 calc R U P A 2
C112 C 0.5239(6) 0.8988(6) 0.0742(4) 0.125(4) Uani 1 1 d . U . . .
H11A H 0.5094 0.8538 0.0557 0.187 Uiso 1 1 calc R U . . .
H11B H 0.5849 0.8963 0.0990 0.187 Uiso 1 1 calc R U . . .
H11C H 0.5313 0.9325 0.0396 0.187 Uiso 1 1 calc R U . . .
C111 C 0.4408(5) 0.9204(3) 0.1181(3) 0.0561(15) Uani 1 1 d . U . . .
H111 H 0.454(5) 0.970(4) 0.136(3) 0.067 Uiso 1 1 d . U . . .
C113 C 0.3456(5) 0.9284(3) 0.0797(3) 0.0548(15) Uani 1 1 d . U . . .
H11D H 0.3541 0.9641 0.0470 0.082 Uiso 1 1 calc R U . . .
H11E H 0.2924 0.9414 0.1089 0.082 Uiso 1 1 calc R U . . .
H11F H 0.3295 0.8848 0.0588 0.082 Uiso 1 1 calc R U . . .

loop_
_atom_site_aniso_label
_atom_site_aniso_U_11
_atom_site_aniso_U_22
_atom_site_aniso_U_33
_atom_site_aniso_U_23
_atom_site_aniso_U_13
_atom_site_aniso_U_12
Fe2 0.01318(19) 0.0229(3) 0.0119(2) -0.00050(17) -0.00014(17) 0.00082(18)
Fe1 0.0227(2) 0.0151(2) 0.0184(2) 0.00284(18) 0.00596(19) 0.00115(18)
S 0.0147(3) 0.0271(5) 0.0185(4) 0.0072(3) 0.0039(3) 0.0031(3)
P4 0.0187(4) 0.0231(5) 0.0148(4) -0.0028(3) -0.0016(3) 0.0058(4)
Si2 0.0184(4) 0.0176(5) 0.0120(4) -0.0001(3) 0.0005(3) -0.0031(3)
P3 0.0163(4) 0.0367(6) 0.0181(4) -0.0054(4) 0.0018(3) -0.0071(4)
P2 0.0330(5) 0.0185(5) 0.0208(4) -0.0013(3) 0.0025(4) 0.0043(4)
Si1 0.0177(4) 0.0213(5) 0.0252(5) -0.0011(4) 0.0070(4) 0.0001(4)
P1 0.0285(5) 0.0175(5) 0.0332(5) -0.0062(4) 0.0065(4) -0.0015(4)
O2 0.0257(13) 0.0348(16) 0.0171(12) 0.0055(11) -0.0021(10) 0.0058(12)
O1 0.0310(14) 0.0270(15) 0.0234(12) 0.0046(11) 0.0052(11) 0.0089(12)
C01 0.0157(13) 0.0175(16) 0.0198(15) 0.0021(12) -0.0007(13) 0.0034(12)
C36 0.0286(19) 0.0241(18) 0.0157(15) -0.0009(13) 0.0063(14) -0.0086(14)
C42 0.0309(19) 0.038(2) 0.0176(16) -0.0050(15) 0.0021(14) 0.0090(18)
C421 0.0269(18) 0.0192(18) 0.0230(17) -0.0041(14) -0.0027(14) 0.0045(14)
C06 0.0193(15) 0.0130(15) 0.0198(15) -0.0024(12) -0.0034(12) 0.0011(12)
C41 0.0223(16) 0.0287(19) 0.0133(14) -0.0021(13) 0.0001(13) 0.0008(15)
C31 0.0259(18) 0.031(2) 0.0201(17) -0.0059(14) 0.0062(14) -0.0103(15)
C02 0.0204(16) 0.0188(18) 0.0260(18) -0.0012(14) 0.0014(14) 0.0032(13)
C00 0.0293(19) 0.031(2) 0.0261(17) 0.0030(16) -0.0017(16) 0.0121(16)
C46 0.0191(15) 0.0245(18) 0.0140(14) 0.0006(12) 0.0005(12) -0.0028(14)
C43 0.038(2) 0.053(3) 0.0136(16) -0.0044(17) 0.0032(15) 0.004(2)
C44 0.040(2) 0.040(2) 0.0154(16) 0.0027(15) 0.0015(16) -0.005(2)
C411 0.0273(18) 0.034(2) 0.0237(18) -0.0072(16) -0.0026(15) 0.0141(17)
C221 0.032(2) 0.020(2) 0.056(3) -0.0102(19) 0.010(2) 0.0025(16)
C21 0.033(2) 0.0210(19) 0.0297(19) -0.0015(15) 0.0143(16) 0.0019(16)
C32 0.028(2) 0.045(3) 0.030(2) -0.0128(19) 0.0062(17) -0.0161(18)
C15 0.028(2) 0.053(3) 0.034(2) -0.009(2) 0.0049(17) -0.005(2)
C45 0.032(2) 0.028(2) 0.0164(16) 0.0014(14) -0.0015(14) -0.0027(16)
C35 0.043(2) 0.024(2) 0.0194(17) -0.0006(14) 0.0036(16) -0.0080(17)
C26 0.0219(17) 0.023(2) 0.034(2) -0.0030(16) 0.0113(15) 0.0000(14)
C04 0.0261(18) 0.0152(17) 0.034(2) -0.0035(15) -0.0125(15) 0.0045(14)
C11 0.0277(18) 0.030(2) 0.034(2) -0.0115(17) 0.0132(16) -0.0082(16)
C211 0.090(4) 0.046(3) 0.023(2) -0.0096(19) -0.010(2) 0.029(3)
C423 0.0252(19) 0.023(2) 0.043(2) -0.0118(17) -0.0136(17) 0.0052(15)
C33 0.047(3) 0.029(2) 0.036(2) -0.0097(18) 0.013(2) -0.0187(19)
C05 0.0280(18) 0.0130(17) 0.0241(17) -0.0022(13) -0.0076(14) 0.0000(13)
C321 0.027(2) 0.051(3) 0.0208(18) -0.0058(17) -0.0018(15) -0.0139(18)
C03 0.0176(16) 0.0224(19) 0.039(2) -0.0058(16) -0.0029(15) 0.0041(13)
C223 0.053(3) 0.021(2) 0.066(3) 0.012(2) 0.017(3) 0.001(2)
C16 0.0253(17) 0.031(2) 0.0245(18) -0.0071(16) 0.0106(14) -0.0038(15)
C413 0.024(2) 0.059(3) 0.047(3) -0.006(2) -0.0010(19) 0.014(2)
C422 0.039(2) 0.028(2) 0.034(2) -0.0111(17) -0.0049(19) 0.0015(18)
C22 0.045(3) 0.035(3) 0.031(2) -0.0038(18) 0.0125(19) 0.005(2)
C323 0.038(2) 0.057(3) 0.023(2) -0.013(2) 0.0050(18) -0.012(2)
C222 0.054(3) 0.042(3) 0.086(4) -0.033(3) 0.002(3) -0.013(3)
C34 0.056(3) 0.022(2) 0.029(2) -0.0010(16) 0.009(2) -0.0103(19)
C311 0.0158(16) 0.050(3) 0.031(2) -0.0099(19) 0.0054(14) -0.0094(17)
C13 0.034(2) 0.065(4) 0.045(3) -0.025(3) 0.016(2) -0.025(2)
C412 0.047(3) 0.043(3) 0.034(2) 0.0013(19) -0.004(2) 0.031(2)
C213 0.116(5) 0.075(5) 0.042(3) -0.020(3) -0.038(3) 0.057(4)
C212 0.155(7) 0.066(4) 0.032(3) 0.022(3) 0.046(4) 0.031(4)
C12 0.044(3) 0.033(2) 0.043(2) -0.0163(19) 0.019(2) -0.014(2)
C313 0.030(2) 0.068(4) 0.027(2) -0.009(2) 0.0114(17) -0.020(2)
C322 0.029(2) 0.079(4) 0.031(2) 0.006(2) -0.0121(19) -0.006(2)
C25 0.027(2) 0.041(3) 0.051(3) -0.010(2) 0.0115(19) 0.0043(19)
C14 0.030(2) 0.070(4) 0.042(3) -0.011(3) 0.007(2) -0.016(2)
C23 0.049(3) 0.041(3) 0.044(3) -0.006(2) 0.025(2) 0.012(2)
C312 0.0221(19) 0.065(3) 0.036(2) -0.013(2) 0.0046(18) -0.017(2)
C24 0.036(2) 0.047(3) 0.055(3) -0.010(2) 0.018(2) 0.012(2)
C121 0.035(3) 0.018(3) 0.032(3) -0.003(2) 0.006(3) 0.004(3)
C122 0.029(6) 0.049(9) 0.036(6) -0.020(7) 0.016(5) -0.004(6)
C123 0.035(4) 0.029(8) 0.043(3) -0.001(4) 0.006(4) 0.012(5)
C124 0.035(3) 0.018(3) 0.032(3) -0.003(2) 0.006(3) 0.004(3)
C125 0.052(6) 0.033(5) 0.035(4) -0.017(4) 0.000(4) 0.003(4)
C126 0.035(4) 0.029(8) 0.043(3) -0.001(4) 0.006(4) 0.012(5)
C112 0.068(5) 0.213(12) 0.093(6) 0.101(7) 0.033(4) -0.002(6)
C111 0.058(3) 0.037(3) 0.073(4) 0.029(3) -0.008(3) -0.020(3)
C113 0.080(4) 0.031(3) 0.054(3) 0.013(2) -0.009(3) 0.001(3)

loop_
_atom_type_symbol
_atom_type_description
_atom_type_scat_dispersion_real
_atom_type_scat_dispersion_imag
_atom_type_scat_source
C C 0.0033 0.0016 'International Tables Vol C Tables 4.2.6.8 and 6.1.1.4'
H H 0.0000 0.0000 'International Tables Vol C Tables 4.2.6.8 and 6.1.1.4'
O O 0.0106 0.0060 'International Tables Vol C Tables 4.2.6.8 and 6.1.1.4'
Si Si 0.0817 0.0704 'International Tables Vol C Tables 4.2.6.8 and 6.1.1.4'
P P 0.1023 0.0942 'International Tables Vol C Tables 4.2.6.8 and 6.1.1.4'
S S 0.1246 0.1234 'International Tables Vol C Tables 4.2.6.8 and 6.1.1.4'
Fe Fe 0.3463 0.8444 'International Tables Vol C Tables 4.2.6.8 and 6.1.1.4'

loop_
_geom_angle_atom_site_label_1
_geom_angle_atom_site_label_2
_geom_angle_atom_site_label_3
_geom_angle
O2 Fe2 S 89.38(8)
O2 Fe2 Si2 169.81(8)
S Fe2 Si2 81.62(4)
O2 Fe2 P4 107.61(9)
S Fe2 P4 114.97(4)
Si2 Fe2 P4 80.71(4)
O2 Fe2 P3 100.30(9)
S Fe2 P3 120.64(4)
Si2 Fe2 P3 80.43(4)
P4 Fe2 P3 117.06(4)
O1 Fe1 S 89.92(8)
O1 Fe1 P2 100.77(9)
S Fe1 P2 113.23(4)
O1 Fe1 Si1 174.23(8)
S Fe1 Si1 84.37(4)
P2 Fe1 Si1 80.82(4)
O1 Fe1 P1 101.81(9)
S Fe1 P1 113.93(4)
P2 Fe1 P1 127.14(4)
Si1 Fe1 P1 81.34(4)
C01 S Fe1 114.12(12)
C01 S Fe2 115.90(12)
Fe1 S Fe2 129.84(4)
C41 P4 C421 102.17(17)
C41 P4 C411 104.49(18)
C421 P4 C411 101.55(18)
C41 P4 Fe2 112.42(13)
C421 P4 Fe2 115.81(12)
C411 P4 Fe2 118.43(13)
C46 Si2 C06 111.51(16)
C46 Si2 C36 109.04(16)
C06 Si2 C36 102.90(16)
C46 Si2 Fe2 111.33(12)
C06 Si2 Fe2 110.85(11)
C36 Si2 Fe2 110.91(12)
C31 P3 C321 103.6(2)
C31 P3 C311 101.7(2)
C321 P3 C311 101.49(18)
C31 P3 Fe2 111.68(13)
C321 P3 Fe2 116.63(15)
C311 P3 Fe2 119.57(15)
C21 P2 C211 103.8(2)
C21 P2 C221 102.60(19)
C211 P2 C221 102.4(3)
C21 P2 Fe1 114.90(14)
C211 P2 Fe1 119.69(17)
C221 P2 Fe1 111.50(15)
C16 Si1 C02 106.33(18)
C16 Si1 C26 106.30(17)
C02 Si1 C26 110.38(18)
C16 Si1 Fe1 112.70(14)
C02 Si1 Fe1 108.80(12)
C26 Si1 Fe1 112.15(14)
C11 P1 C111 102.1(2)
C11 P1 C121 105.3(4)
C111 P1 C121 90.5(4)
C11 P1 C124 100.4(3)
C111 P1 C124 112.5(3)
C11 P1 Fe1 114.69(15)
C111 P1 Fe1 120.3(2)
C121 P1 Fe1 120.2(4)
C124 P1 Fe1 105.3(2)
C00 O2 Fe2 138.2(3)
C00 O1 Fe1 139.5(3)
C06 C01 C02 124.7(3)
C06 C01 S 117.4(3)
C02 C01 S 117.9(3)
C35 C36 C31 118.2(4)
C35 C36 Si2 126.1(3)
C31 C36 Si2 115.5(3)
C43 C42 C41 119.9(4)
C43 C42 H42 120.1
C41 C42 H42 120.1
C423 C421 C422 110.3(3)
C423 C421 P4 110.7(3)
C422 C421 P4 115.6(3)
C423 C421 H421 106.5
C422 C421 H421 106.5
P4 C421 H421 106.5
C01 C06 C05 116.7(3)
C01 C06 Si2 112.8(2)
C05 C06 Si2 130.4(3)
C42 C41 C46 120.3(3)
C42 C41 P4 125.3(3)
C46 C41 P4 114.4(2)
C36 C31 C32 119.7(4)
C36 C31 P3 114.4(3)
C32 C31 P3 125.9(3)
C01 C02 C03 116.0(3)
C01 C02 Si1 114.6(3)
C03 C02 Si1 129.3(3)
O1 C00 O2 130.9(4)
O1 C00 H01 109(2)
O2 C00 H01 121(2)
C45 C46 C41 118.4(3)
C45 C46 Si2 125.9(3)
C41 C46 Si2 115.3(2)
C42 C43 C44 120.7(4)
C42 C43 H43 119.6
C44 C43 H43 119.6
C43 C44 C45 119.8(4)
C43 C44 H44 120.1
C45 C44 H44 120.1
C413 C411 C412 111.3(4)
C413 C411 P4 112.5(3)
C412 C411 P4 108.8(3)
C413 C411 H411 108.0
C412 C411 H411 108.0
P4 C411 H411 108.0
C222 C221 C223 109.8(4)
C222 C221 P2 117.0(4)
C223 C221 P2 110.7(3)
C222 C221 H221 106.2
C223 C221 H221 106.2
P2 C221 H221 106.2
C26 C21 C22 121.0(4)
C26 C21 P2 114.5(3)
C22 C21 P2 124.5(4)
C33 C32 C31 120.5(4)
C33 C32 H32 119.7
C31 C32 H32 119.7
C14 C15 C16 121.3(5)
C14 C15 H15 119.3
C16 C15 H15 119.3
C44 C45 C46 120.9(4)
C44 C45 H45 119.5
C46 C45 H45 119.5
C34 C35 C36 121.4(4)
C34 C35 H35 119.3
C36 C35 H35 119.3
C21 C26 C25 118.3(4)
C21 C26 Si1 115.2(3)
C25 C26 Si1 126.5(3)
C05 C04 C03 120.8(3)
C05 C04 H04 119.6
C03 C04 H04 119.6
C16 C11 C12 120.7(4)
C16 C11 P1 115.3(3)
C12 C11 P1 123.9(4)
C212 C211 C213 112.0(6)
C212 C211 P2 111.1(4)
C213 C211 P2 110.5(4)
C212 C211 H211 107.7
C213 C211 H211 107.7
P2 C211 H211 107.7
C421 C423 H42A 109.5
C421 C423 H42B 109.5
H42A C423 H42B 109.5
C421 C423 H42C 109.5
H42A C423 H42C 109.5
H42B C423 H42C 109.5
C32 C33 C34 120.7(4)
C32 C33 H33 119.7
C34 C33 H33 119.7
C04 C05 C06 120.7(4)
C04 C05 H05 119.7
C06 C05 H05 119.7
C323 C321 C322 111.3(4)
C323 C321 P3 109.5(3)
C322 C321 P3 109.7(3)
C323 C321 H321 108.7
C322 C321 H321 108.7
P3 C321 H321 108.7
C04 C03 C02 121.1(3)
C04 C03 H03 119.4
C02 C03 H03 119.4
C221 C223 H22A 109.5
C221 C223 H22B 109.5
H22A C223 H22B 109.5
C221 C223 H22C 109.5
H22A C223 H22C 109.5
H22B C223 H22C 109.5
C11 C16 C15 117.7(4)
C11 C16 Si1 115.7(3)
C15 C16 Si1 126.5(4)
C411 C413 H41A 109.5
C411 C413 H41B 109.5
H41A C413 H41B 109.5
C411 C413 H41C 109.5
H41A C413 H41C 109.5
H41B C413 H41C 109.5
C421 C422 H42D 109.5
C421 C422 H42E 109.5
H42D C422 H42E 109.5
C421 C422 H42F 109.5
H42D C422 H42F 109.5
H42E C422 H42F 109.5
C23 C22 C21 119.6(5)
C23 C22 H22 120.2
C21 C22 H22 120.2
C321 C323 H32A 109.5
C321 C323 H32B 109.5
H32A C323 H32B 109.5
C321 C323 H32C 109.5
H32A C323 H32C 109.5
H32B C323 H32C 109.5
C221 C222 H22D 109.5
C221 C222 H22E 109.5
H22D C222 H22E 109.5
C221 C222 H22F 109.5
H22D C222 H22F 109.5
H22E C222 H22F 109.5
C33 C34 C35 119.5(4)
C33 C34 H34 120.3
C35 C34 H34 120.3
C313 C311 C312 108.0(4)
C313 C311 P3 110.2(3)
C312 C311 P3 115.5(3)
C313 C311 H311 107.6
C312 C311 H311 107.6
P3 C311 H311 107.6
C12 C13 C14 120.9(5)
C12 C13 H13 119.5
C14 C13 H13 119.5
C411 C412 H41D 109.5
C411 C412 H41E 109.5
H41D C412 H41E 109.5
C411 C412 H41F 109.5
H41D C412 H41F 109.5
H41E C412 H41F 109.5
C211 C213 H21A 109.5
C211 C213 H21B 109.5
H21A C213 H21B 109.5
C211 C213 H21C 109.5
H21A C213 H21C 109.5
H21B C213 H21C 109.5
C211 C212 H21D 109.5
C211 C212 H21E 109.5
H21D C212 H21E 109.5
C211 C212 H21F 109.5
H21D C212 H21F 109.5
H21E C212 H21F 109.5
C13 C12 C11 119.7(5)
C13 C12 H12 120.1
C11 C12 H12 120.1
C311 C313 H31A 109.5
C311 C313 H31B 109.5
H31A C313 H31B 109.5
C311 C313 H31C 109.5
H31A C313 H31C 109.5
H31B C313 H31C 109.5
C321 C322 H32D 109.5
C321 C322 H32E 109.5
H32D C322 H32E 109.5
C321 C322 H32F 109.5
H32D C322 H32F 109.5
H32E C322 H32F 109.5
C24 C25 C26 120.3(5)
C24 C25 H25 119.9
C26 C25 H25 119.9
C13 C14 C15 119.6(5)
C13 C14 H14 120.2
C15 C14 H14 120.2
C24 C23 C22 119.9(4)
C24 C23 H23 120.1
C22 C23 H23 120.1
C311 C312 H31D 109.5
C311 C312 H31E 109.5
H31D C312 H31E 109.5
C311 C312 H31F 109.5
H31D C312 H31F 109.5
H31E C312 H31F 109.5
C23 C24 C25 120.9(5)
C23 C24 H24 119.5
C25 C24 H24 119.5
C122 C121 C123 109.0(18)
C122 C121 P1 106.7(9)
C123 C121 P1 112(2)
C122 C121 H121 109.5
C123 C121 H121 109.5
P1 C121 H121 109.5
C121 C122 H12A 109.5
C121 C122 H12B 109.5
H12A C122 H12B 109.5
C121 C122 H12C 109.5
H12A C122 H12C 109.5
H12B C122 H12C 109.5
C121 C123 H12D 109.5
C121 C123 H12E 109.5
H12D C123 H12E 109.5
C121 C123 H12F 109.5
H12D C123 H12F 109.5
H12E C123 H12F 109.5
C126 C124 C125 110.3(12)
C126 C124 P1 108.5(13)
C125 C124 P1 117.7(6)
C126 C124 H124 106.6
C125 C124 H124 106.6
P1 C124 H124 106.6
C124 C125 H12G 109.5
C124 C125 H12H 109.5
H12G C125 H12H 109.5
C124 C125 H12I 109.5
H12G C125 H12I 109.5
H12H C125 H12I 109.5
C124 C126 H12J 109.5
C124 C126 H12K 109.5
H12J C126 H12K 109.5
C124 C126 H12L 109.5
H12J C126 H12L 109.5
H12K C126 H12L 109.5
C111 C112 H11A 109.5
C111 C112 H11B 109.5
H11A C112 H11B 109.5
C111 C112 H11C 109.5
H11A C112 H11C 109.5
H11B C112 H11C 109.5
C112 C111 C113 110.5(6)
C112 C111 P1 111.2(5)
C113 C111 P1 111.3(4)
C112 C111 H111 109(4)
C113 C111 H111 104(4)
P1 C111 H111 110(4)
C111 C113 H11D 109.5
C111 C113 H11E 109.5
H11D C113 H11E 109.5
C111 C113 H11F 109.5
H11D C113 H11F 109.5
H11E C113 H11F 109.5

loop_
_geom_bond_atom_site_label_1
_geom_bond_atom_site_label_2
_geom_bond_distance
Fe2 O2 2.046(3)
Fe2 S 2.2197(9)
Fe2 Si2 2.2951(11)
Fe2 P4 2.3122(10)
Fe2 P3 2.3384(11)
Fe1 O1 2.010(3)
Fe1 S 2.2155(10)
Fe1 P2 2.2854(11)
Fe1 Si1 2.2930(12)
Fe1 P1 2.3041(12)
S C01 1.765(3)
P4 C41 1.836(4)
P4 C421 1.873(4)
P4 C411 1.873(4)
Si2 C46 1.894(3)
Si2 C06 1.900(4)
Si2 C36 1.904(4)
P3 C31 1.831(5)
P3 C321 1.867(4)
P3 C311 1.882(4)
P2 C21 1.830(4)
P2 C211 1.857(5)
P2 C221 1.873(5)
Si1 C16 1.895(4)
Si1 C02 1.901(4)
Si1 C26 1.906(4)
P1 C11 1.834(5)
P1 C111 1.845(5)
P1 C121 1.876(11)
P1 C124 1.911(7)
O2 C00 1.269(5)
O1 C00 1.258(5)
C01 C06 1.394(5)
C01 C02 1.405(5)
C36 C35 1.397(6)
C36 C31 1.409(5)
C42 C43 1.380(6)
C42 C41 1.403(5)
C42 H42 0.9500
C421 C423 1.531(5)
C421 C422 1.542(5)
C421 H421 1.0000
C06 C05 1.408(5)
C41 C46 1.408(5)
C31 C32 1.411(6)
C02 C03 1.409(5)
C00 H01 1.03(4)
C46 C45 1.400(5)
C43 C44 1.383(7)
C43 H43 0.9500
C44 C45 1.395(5)
C44 H44 0.9500
C411 C413 1.509(6)
C411 C412 1.538(6)
C411 H411 1.0000
C221 C222 1.510(7)
C221 C223 1.521(7)
C221 H221 1.0000
C21 C26 1.395(6)
C21 C22 1.406(6)
C32 C33 1.368(7)
C32 H32 0.9500
C15 C14 1.390(7)
C15 C16 1.402(6)
C15 H15 0.9500
C45 H45 0.9500
C35 C34 1.395(6)
C35 H35 0.9500
C26 C25 1.408(6)
C04 C05 1.388(6)
C04 C03 1.389(6)
C04 H04 0.9500
C11 C16 1.385(6)
C11 C12 1.417(6)
C211 C212 1.523(9)
C211 C213 1.528(8)
C211 H211 1.0000
C423 H42A 0.9800
C423 H42B 0.9800
C423 H42C 0.9800
C33 C34 1.382(7)
C33 H33 0.9500
C05 H05 0.9500
C321 C323 1.522(6)
C321 C322 1.526(7)
C321 H321 1.0000
C03 H03 0.9500
C223 H22A 0.9800
C223 H22B 0.9800
C223 H22C 0.9800
C413 H41A 0.9800
C413 H41B 0.9800
C413 H41C 0.9800
C422 H42D 0.9800
C422 H42E 0.9800
C422 H42F 0.9800
C22 C23 1.390(7)
C22 H22 0.9500
C323 H32A 0.9800
C323 H32B 0.9800
C323 H32C 0.9800
C222 H22D 0.9800
C222 H22E 0.9800
C222 H22F 0.9800
C34 H34 0.9500
C311 C313 1.532(6)
C311 C312 1.541(6)
C311 H311 1.0000
C13 C12 1.358(8)
C13 C14 1.377(9)
C13 H13 0.9500
C412 H41D 0.9800
C412 H41E 0.9800
C412 H41F 0.9800
C213 H21A 0.9800
C213 H21B 0.9800
C213 H21C 0.9800
C212 H21D 0.9800
C212 H21E 0.9800
C212 H21F 0.9800
C12 H12 0.9500
C313 H31A 0.9800
C313 H31B 0.9800
C313 H31C 0.9800
C322 H32D 0.9800
C322 H32E 0.9800
C322 H32F 0.9800
C25 C24 1.394(7)
C25 H25 0.9500
C14 H14 0.9500
C23 C24 1.377(8)
C23 H23 0.9500
C312 H31D 0.9800
C312 H31E 0.9800
C312 H31F 0.9800
C24 H24 0.9500
C121 C122 1.516(15)
C121 C123 1.527(19)
C121 H121 1.0000
C122 H12A 0.9800
C122 H12B 0.9800
C122 H12C 0.9800
C123 H12D 0.9800
C123 H12E 0.9800
C123 H12F 0.9800
C124 C126 1.522(15)
C124 C125 1.533(10)
C124 H124 1.0000
C125 H12G 0.9800
C125 H12H 0.9800
C125 H12I 0.9800
C126 H12J 0.9800
C126 H12K 0.9800
C126 H12L 0.9800
C112 C111 1.516(11)
C112 H11A 0.9800
C112 H11B 0.9800
C112 H11C 0.9800
C111 C113 1.531(8)
C111 H111 1.06(7)
C113 H11D 0.9800
C113 H11E 0.9800
C113 H11F 0.9800
